data_2228901
loop_
_publ_author_name
'Zhang, Erpan'
'Zhao, Sangen'
'Zhang, Jianxiu'
'Fu, Peizhen'
'Yao, Jiyong'

_publ_section_title
;
 The \b-modification of trizinc borate phosphate, Zn~3~(BO~3~)(PO~4~)
;
_journal_coeditor_code WM2419
_journal_issue 1
_journal_name_full 'Acta Crystallographica Section E'
_journal_page_first i3
_journal_paper_doi 10.1107/S1600536810051871
_journal_volume 67
_journal_year 2011
_chemical_formula_iupac 'Zn3 (B O3) (P O4)'
_chemical_formula_moiety 'B1 O7 P1 Zn3'
_chemical_formula_structural 'Zn3 (B O3)(P O4)'
_chemical_formula_sum 'B O7 P Zn3'
_chemical_formula_weight 349.89
_chemical_melting_point 1200
_chemical_name_systematic
;
trizinc borate phosphate
;
_space_group_IT_number 174
_symmetry_cell_setting hexagonal
_symmetry_space_group_name_Hall 'P -6'
_symmetry_space_group_name_H-M 'P -6'
_atom_sites_solution_primary direct
_atom_sites_solution_secondary difmap
_audit_creation_method SHELXL-97
_cell_angle_alpha 90.00
_cell_angle_beta 90.00
_cell_angle_gamma 120.00
_cell_formula_units_Z 6
_cell_length_a 8.4624(3)
_cell_length_b 8.4624(3)
_cell_length_c 13.0690(7)
_cell_measurement_reflns_used 2470
_cell_measurement_temperature 294(2)
_cell_measurement_theta_max 28.7
_cell_measurement_theta_min 1.6
_cell_volume 810.51(6)
_computing_cell_refinement 'CrystalClear (Rigaku, 2005)'
_computing_data_collection 'CrystalClear (Rigaku, 2005)'
_computing_data_reduction 'CrystalClear (Rigaku, 2005)'
_computing_molecular_graphics 'DIAMOND (Brandenburg, 2006)'
_computing_publication_material 'publCIF (Westrip, 2010)'
_computing_structure_refinement 'SHELXL97 (Sheldrick, 2008)'
_computing_structure_solution 'SHELXS97 (Sheldrick, 2008)'
_diffrn_ambient_temperature 294(2)
_diffrn_detector_area_resol_mean 7.31
_diffrn_measured_fraction_theta_full 0.999
_diffrn_measured_fraction_theta_max 0.999
_diffrn_measurement_device_type 'Rigaku Saturn CCD'
_diffrn_measurement_method \w
_diffrn_radiation_monochromator confocal
_diffrn_radiation_source 'fine-focus sealed tube'
_diffrn_radiation_type MoK\a
_diffrn_radiation_wavelength 0.71073
_diffrn_reflns_av_R_equivalents 0.0618
_diffrn_reflns_av_sigmaI/netI 0.0429
_diffrn_reflns_limit_h_max 10
_diffrn_reflns_limit_h_min -11
_diffrn_reflns_limit_k_max 11
_diffrn_reflns_limit_k_min -11
_diffrn_reflns_limit_l_max 17
_diffrn_reflns_limit_l_min -17
_diffrn_reflns_number 10584
_diffrn_reflns_theta_full 28.63
_diffrn_reflns_theta_max 28.63
_diffrn_reflns_theta_min 1.56
_diffrn_standards_number 0
_exptl_absorpt_coefficient_mu 13.491
_exptl_absorpt_correction_T_max 0.2214
_exptl_absorpt_correction_T_min 0.1334
_exptl_absorpt_correction_type numerical
_exptl_absorpt_process_details '(<i>NUMABS</i>; Rigaku, 2005)'
_exptl_crystal_colour colorless
_exptl_crystal_density_diffrn 4.301
_exptl_crystal_density_method 'not measured'
_exptl_crystal_description prism
_exptl_crystal_F_000 996
_exptl_crystal_size_max 0.25
_exptl_crystal_size_mid 0.22
_exptl_crystal_size_min 0.16
_refine_diff_density_max 0.605
_refine_diff_density_min -0.518
_refine_ls_abs_structure_details 'Flack (1983), 718 Friedel pairs'
_refine_ls_abs_structure_Flack 0.011(10)
_refine_ls_extinction_coef 0.0328(7)
_refine_ls_extinction_expression Fc^*^=kFc[1+0.001xFc^2^\l^3^/sin(2\q)]^-1/4^
_refine_ls_extinction_method 'SHELXL97 (Sheldrick, 2008)'
_refine_ls_goodness_of_fit_ref 0.962
_refine_ls_matrix_type full
_refine_ls_number_constraints 0
_refine_ls_number_parameters 118
_refine_ls_number_reflns 1453
_refine_ls_number_restraints 0
_refine_ls_restrained_S_all 0.962
_refine_ls_R_factor_all 0.0224
_refine_ls_R_factor_gt 0.0191
_refine_ls_shift/su_max 0.004
_refine_ls_shift/su_mean 0.001
_refine_ls_structure_factor_coef Fsqd
_refine_ls_weighting_details 'calc w=1/[\s^2^(Fo^2^)+(0.0099P)^2^+0.0000P] where P=(Fo^2^+2Fc^2^)/3'
_refine_ls_weighting_scheme calc
_refine_ls_wR_factor_gt 0.0389
_refine_ls_wR_factor_ref 0.0394
_reflns_number_gt 1226
_reflns_number_total 1453
_reflns_threshold_expression I>2\s(I)
_cod_data_source_file wm2419.cif
_cod_data_source_block I
_cod_original_cell_volume 810.51(4)
_cod_original_sg_symbol_Hall '-P 6'
_cod_database_code 2228901
_cod_database_fobs_code 2228901

loop_
_symmetry_equiv_pos_as_xyz
'x, y, z'
'-y, x-y, z'
'-x+y, -x, z'
'x, y, -z'
'-y, x-y, -z'
'-x+y, -x, -z'

loop_
_atom_site_type_symbol
_atom_site_label
_atom_site_fract_x
_atom_site_fract_y
_atom_site_fract_z
_atom_site_U_iso_or_equiv
_atom_site_adp_type
_atom_site_calc_flag
_atom_site_refinement_flags
_atom_site_occupancy
_atom_site_disorder_assembly
_atom_site_disorder_group
Zn Zn1 0.67111(7) 0.98916(9) 0.88495(3) 0.01824(11) Uani d . 1 . .
Zn Zn2 0.66452(5) 0.67089(5) 0.74557(2) 0.01218(11) Uani d . 1 . .
Zn Zn3 0.99324(6) 0.64008(5) 0.38229(3) 0.00982(9) Uani d . 1 . .
B B1 1.0000 1.0000 0.8052(5) 0.0097(11) Uiso d S 1 . .
B B2 0.6667 0.3333 0.2820(5) 0.0110(12) Uani d S 1 . .
B B3 1.3333 0.6667 0.2751(4) 0.0088(11) Uani d S 1 . .
P P1 0.64705(15) 0.63672(14) 1.0000 0.0085(2) Uani d S 1 . .
P P2 0.68800(15) 0.70242(14) 0.5000 0.0083(2) Uani d S 1 . .
O O1 0.6018(3) 0.7921(4) 1.0000 0.0140(6) Uani d S 1 . .
O O2 0.5676(3) 0.5214(2) 0.90172(13) 0.0137(4) Uani d . 1 . .
O O3 0.8535(3) 0.7058(4) 1.0000 0.0146(7) Uani d S 1 . .
O O4 0.7144(2) 0.8140(2) 0.59811(13) 0.0116(4) Uani d . 1 . .
O O5 0.8298(4) 0.6407(4) 0.5000 0.0141(6) Uani d S 1 . .
O O6 0.4931(4) 0.5371(4) 0.5000 0.0135(6) Uani d S 1 . .
O O7 0.8121(2) 0.9147(2) 0.80352(13) 0.0116(4) Uani d . 1 . .
O O8 0.7773(3) 0.5217(2) 0.28461(17) 0.0123(5) Uani d . 1 . .
O O9 1.1480(2) 0.6008(2) 0.27238(16) 0.0124(4) Uani d . 1 . .

loop_
_atom_site_aniso_label
_atom_site_aniso_U_11
_atom_site_aniso_U_22
_atom_site_aniso_U_33
_atom_site_aniso_U_12
_atom_site_aniso_U_13
_atom_site_aniso_U_23
Zn1 0.0165(2) 0.0204(2) 0.0210(2) 0.01163(17) 0.00515(18) -0.00218(19)
Zn2 0.0110(2) 0.01191(19) 0.0137(2) 0.00580(16) -0.00283(15) -0.00386(13)
Zn3 0.0110(2) 0.01235(19) 0.00559(17) 0.00543(19) -0.00002(14) -0.00152(13)
B2 0.0095(18) 0.0095(18) 0.014(3) 0.0048(9) 0.000 0.000
B3 0.0120(17) 0.0120(17) 0.002(3) 0.0060(9) 0.000 0.000
P1 0.0091(5) 0.0101(5) 0.0051(5) 0.0039(5) 0.000 0.000
P2 0.0109(6) 0.0114(5) 0.0035(5) 0.0064(5) 0.000 0.000
O1 0.0167(15) 0.0155(15) 0.0142(17) 0.0112(13) 0.000 0.000
O2 0.0136(10) 0.0141(10) 0.0083(10) 0.0029(9) 0.0011(8) -0.0003(8)
O3 0.0118(14) 0.0173(15) 0.0125(17) 0.0058(12) 0.000 0.000
O4 0.0175(11) 0.0137(10) 0.0060(10) 0.0096(9) -0.0005(8) -0.0016(8)
O5 0.0191(15) 0.0243(16) 0.0047(16) 0.0153(13) 0.000 0.000
O6 0.0146(15) 0.0137(15) 0.0075(16) 0.0036(12) 0.000 0.000
O7 0.0119(9) 0.0123(10) 0.0100(11) 0.0056(8) -0.0005(8) -0.0012(8)
O8 0.0122(10) 0.0120(10) 0.0141(13) 0.0072(8) -0.0026(9) -0.0014(9)
O9 0.0128(10) 0.0109(10) 0.0137(11) 0.0060(9) 0.0004(9) -0.0010(9)

loop_
_atom_type_symbol
_atom_type_description
_atom_type_scat_dispersion_real
_atom_type_scat_dispersion_imag
_atom_type_scat_source
B B 0.0013 0.0007 'International Tables Vol C Tables 4.2.6.8 and 6.1.1.4'
O O 0.0106 0.0060 'International Tables Vol C Tables 4.2.6.8 and 6.1.1.4'
P P 0.1023 0.0942 'International Tables Vol C Tables 4.2.6.8 and 6.1.1.4'
Zn Zn 0.2839 1.4301 'International Tables Vol C Tables 4.2.6.8 and 6.1.1.4'

loop_
_geom_angle_atom_site_label_1
_geom_angle_atom_site_label_2
_geom_angle_atom_site_label_3
_geom_angle_site_symmetry_1
_geom_angle_site_symmetry_3
_geom_angle
_geom_angle_publ_flag
O7 Zn1 O2 . 2_665 152.13(8) ?
O7 Zn1 O3 . 3_675 103.27(9) ?
O2 Zn1 O3 2_665 3_675 101.65(9) ?
O7 Zn1 O1 . . 96.22(8) ?
O2 Zn1 O1 2_665 . 100.50(9) ?
O3 Zn1 O1 3_675 . 79.32(8) ?
O7 Zn2 O9 . 5_656 124.56(7) ?
O7 Zn2 O8 . 4_556 119.80(8) ?
O9 Zn2 O8 5_656 4_556 115.29(7) ?
O7 Zn2 O4 . . 85.00(7) ?
O9 Zn2 O4 5_656 . 92.42(7) ?
O8 Zn2 O4 4_556 . 99.02(8) ?
O7 Zn2 O2 . . 95.72(7) ?
O9 Zn2 O2 5_656 . 79.41(8) ?
O8 Zn2 O2 4_556 . 88.80(8) ?
O4 Zn2 O2 . . 170.57(7) ?
O4 Zn3 O8 5_766 . 131.36(8) ?
O4 Zn3 O5 5_766 . 94.60(9) ?
O8 Zn3 O5 . . 91.76(8) ?
O4 Zn3 O6 5_766 3_665 103.14(9) ?
O8 Zn3 O6 . 3_665 125.21(9) ?
O5 Zn3 O6 . 3_665 76.73(8) ?
O4 Zn3 O9 5_766 . 91.86(7) ?
O8 Zn3 O9 . . 88.31(8) ?
O5 Zn3 O9 . . 171.33(10) ?
O6 Zn3 O9 3_665 . 96.17(8) ?
O7 B1 O7 3_675 . 119.976(16) ?
O7 B1 O7 3_675 2_765 119.976(16) ?
O7 B1 O7 . 2_765 119.976(16) ?
O8 B2 O8 3_665 . 119.94(3) ?
O8 B2 O8 3_665 2_655 119.94(3) ?
O8 B2 O8 . 2_655 119.94(3) ?
O9 B3 O9 . 3_775 119.93(2) ?
O9 B3 O9 . 2_755 119.93(2) ?
O9 B3 O9 3_775 2_755 119.93(2) ?
O3 P1 O1 . . 113.22(15) ?
O3 P1 O2 . . 106.96(10) ?
O1 P1 O2 . . 108.83(10) ?
O3 P1 O2 . 4_557 106.96(10) ?
O1 P1 O2 . 4_557 108.83(10) ?
O2 P1 O2 . 4_557 112.09(15) ?
O5 P2 O6 . . 110.90(15) ?
O5 P2 O4 . . 108.15(9) ?
O6 P2 O4 . . 108.54(9) ?
O5 P2 O4 . 4_556 108.15(9) ?
O6 P2 O4 . 4_556 108.54(9) ?
O4 P2 O4 . 4_556 112.59(15) ?
P1 O1 Zn1 . 4_557 125.99(8) ?
P1 O1 Zn1 . . 125.99(8) ?
Zn1 O1 Zn1 4_557 . 91.46(11) ?
P1 O2 Zn1 . 3_565 124.98(11) ?
P1 O2 Zn2 . . 117.49(10) ?
Zn1 O2 Zn2 3_565 . 107.41(8) ?
P1 O3 Zn1 . 5_767 128.42(8) ?
P1 O3 Zn1 . 2_765 128.42(8) ?
Zn1 O3 Zn1 5_767 2_765 92.36(11) ?
P2 O4 Zn3 . 6_676 126.50(11) ?
P2 O4 Zn2 . . 117.50(10) ?
Zn3 O4 Zn2 6_676 . 106.43(8) ?
P2 O5 Zn3 . 4_556 129.80(7) ?
P2 O5 Zn3 . . 129.80(7) ?
Zn3 O5 Zn3 4_556 . 95.98(11) ?
P2 O6 Zn3 . 2_655 127.95(8) ?
P2 O6 Zn3 . 5_656 127.95(8) ?
Zn3 O6 Zn3 2_655 5_656 95.71(11) ?
B1 O7 Zn1 . . 124.1(2) ?
B1 O7 Zn2 . . 121.32(16) ?
Zn1 O7 Zn2 . . 112.75(9) ?
B2 O8 Zn2 . 4_556 117.88(13) ?
B2 O8 Zn3 . . 120.3(2) ?
Zn2 O8 Zn3 4_556 . 114.50(9) ?
B3 O9 Zn2 . 6_666 112.75(11) ?
B3 O9 Zn3 . . 126.7(2) ?
Zn2 O9 Zn3 6_666 . 101.09(8) ?

loop_
_geom_bond_atom_site_label_1
_geom_bond_atom_site_label_2
_geom_bond_site_symmetry_2
_geom_bond_distance
_geom_bond_publ_flag
Zn1 O7 . 1.9248(17) y
Zn1 O2 2_665 1.9293(19) y
Zn1 O3 3_675 2.084(2) y
Zn1 O1 . 2.100(2) y
Zn1 Zn1 4_557 3.0071(9) ?
Zn2 O7 . 1.9529(17) y
Zn2 O9 5_656 1.9604(18) y
Zn2 O8 4_556 1.9656(17) y
Zn2 O4 . 2.2019(18) y
Zn2 O2 . 2.3238(18) y
Zn2 Zn3 5_656 3.1202(5) ?
Zn3 O4 5_766 1.9958(18) y
Zn3 O8 . 2.035(2) y
Zn3 O5 . 2.0704(18) y
Zn3 O6 3_665 2.0748(18) y
Zn3 O9 . 2.079(2) y
Zn3 Zn3 4_556 3.0766(7) ?
Zn3 Zn2 6_666 3.1202(5) ?
B1 O7 3_675 1.3792(18) ?
B1 O7 . 1.3792(18) y
B1 O7 2_765 1.3792(18) ?
B2 O8 3_665 1.3880(18) ?
B2 O8 . 1.3880(18) y
B2 O8 2_655 1.3880(18) ?
B3 O9 . 1.3775(17) y
B3 O9 3_775 1.3775(17) ?
B3 O9 2_755 1.3775(17) ?
P1 O3 . 1.541(3) y
P1 O1 . 1.542(3) y
P1 O2 . 1.5484(18) y
P1 O2 4_557 1.5484(18) ?
P2 O5 . 1.529(3) y
P2 O6 . 1.540(3) y
P2 O4 . 1.5412(18) y
P2 O4 4_556 1.5412(18) ?
